data_7054285
loop_
_publ_author_name
'Rojas-Montoya, Iv\'an D.'
'Santana-Silva, Alicia'
'Garc\'ia-Montalvo, Ver\'onica'
'Mu\~noz-Hern\'andez, Miguel-\'Angel'
'Rivera, Margarita'

_publ_section_title
;
 N-(Chalcogen)phosphorylated (chalcogen)ureas of zinc and cadmium(ii):
 SSPs for group 12--16 thin films
;
_journal_issue 10
_journal_name_full 'New J. Chem.'
_journal_page_first 4702
_journal_paper_doi 10.1039/C4NJ00482E
_journal_volume 38
_journal_year 2014
_chemical_formula_moiety 'C11 H23 N2 P S2'
_chemical_formula_sum 'C11 H23 N2 P S2'
_chemical_formula_weight 278.40
_chemical_name_systematic
;

 ?

;
_space_group_IT_number 14
_symmetry_cell_setting monoclinic
_symmetry_space_group_name_Hall '-P 2yn'
_symmetry_space_group_name_H-M 'P 1 21/n 1'
_atom_sites_solution_hydrogens geom
_atom_sites_solution_primary direct
_atom_sites_solution_secondary difmap
_audit_creation_method SHELXL-97
_cell_angle_alpha 90.00
_cell_angle_beta 107.720(2)
_cell_angle_gamma 90.00
_cell_formula_units_Z 4
_cell_length_a 11.2004(12)
_cell_length_b 11.8057(13)
_cell_length_c 11.9727(13)
_cell_measurement_reflns_used 7180
_cell_measurement_temperature 298(2)
_cell_measurement_theta_max 25.36
_cell_measurement_theta_min 2.18
_cell_volume 1508.0(3)
_computing_cell_refinement 'SMART V 5.625 (Bruker, 1999)'
_computing_data_collection 'SMART V 5.625 (Bruker, 1999)'
_computing_data_reduction 'SAINT V 6.23A (Bruker, 1999)'
_computing_molecular_graphics 'SHELXTL  (Sheldrick, 2008)'
_computing_publication_material 'SHELXTL  (Sheldrick, 2008)'
_computing_structure_refinement 'SHELXL-97 (Sheldrick, 2008)'
_computing_structure_solution 'SHELXS-97 (Sheldrick, 2008)'
_diffrn_ambient_temperature 298(2)
_diffrn_detector_area_resol_mean 0.83
_diffrn_measured_fraction_theta_full 0.996
_diffrn_measured_fraction_theta_max 0.996
_diffrn_measurement_device_type 'Bruker Smart APEX AXS CCD area detector'
_diffrn_measurement_method 'omega scans'
_diffrn_radiation_monochromator graphite
_diffrn_radiation_source 'fine-focus sealed tube'
_diffrn_radiation_type MoK\a
_diffrn_radiation_wavelength 0.71073
_diffrn_reflns_av_R_equivalents 0.0349
_diffrn_reflns_av_unetI/netI 0.0251
_diffrn_reflns_limit_h_max 13
_diffrn_reflns_limit_h_min -13
_diffrn_reflns_limit_k_max 14
_diffrn_reflns_limit_k_min -14
_diffrn_reflns_limit_l_max 14
_diffrn_reflns_limit_l_min -14
_diffrn_reflns_number 12173
_diffrn_reflns_theta_full 25.38
_diffrn_reflns_theta_max 25.38
_diffrn_reflns_theta_min 2.18
_exptl_absorpt_coefficient_mu 0.439
_exptl_absorpt_correction_type none
_exptl_crystal_colour Colorless
_exptl_crystal_density_diffrn 1.226
_exptl_crystal_density_method 'not measured'
_exptl_crystal_description Prism
_exptl_crystal_F_000 600
_exptl_crystal_size_max 0.36
_exptl_crystal_size_mid 0.23
_exptl_crystal_size_min 0.22
_refine_diff_density_max 0.381
_refine_diff_density_min -0.174
_refine_diff_density_rms 0.063
_refine_ls_extinction_method none
_refine_ls_goodness_of_fit_ref 1.000
_refine_ls_hydrogen_treatment mixed
_refine_ls_matrix_type full
_refine_ls_number_parameters 152
_refine_ls_number_reflns 2766
_refine_ls_number_restraints 1
_refine_ls_restrained_S_all 1.001
_refine_ls_R_factor_all 0.0427
_refine_ls_R_factor_gt 0.0373
_refine_ls_shift/su_max 0.001
_refine_ls_shift/su_mean 0.000
_refine_ls_structure_factor_coef Fsqd
_refine_ls_weighting_details 'calc w=1/[\s^2^(Fo^2^)+(0.0745P)^2^] where P=(Fo^2^+2Fc^2^)/3'
_refine_ls_weighting_scheme calc
_refine_ls_wR_factor_gt 0.1032
_refine_ls_wR_factor_ref 0.1063
_reflns_number_gt 2331
_reflns_number_total 2766
_reflns_threshold_expression >2sigma(I)
_cod_data_source_file c4nj00482e2.cif
_cod_data_source_block Compound_1
_cod_depositor_comments
;
The following automatic conversions were performed:

'_symmetry_cell_setting' value 'Monoclinic' changed to 'monoclinic'
according to
/usr/data/users/saulius/crontab/automatic-downloads/rss-feeds/RSC/lib/dictionaries/cif_core.dic
dictionary named 'cif_core.dic' version 2.4.2 from 2011-04-26.

Automatic conversion script
Id: cif_fix_values 2281 2013-09-26 08:29:07Z andrius 

 Adding full bibliography for 7054285--7054289.cif.
;
_cod_original_sg_symbol_Hall -P2ybn
_cod_original_sg_symbol_H-M 'P 21/n'
_cod_database_code 7054285
_solved_by 'Simon Hernandez-Ortega'

loop_
_symmetry_equiv_pos_as_xyz
'x, y, z'
'-x+1/2, y+1/2, -z+1/2'
'-x, -y, -z'
'x-1/2, -y-1/2, z-1/2'

loop_
_atom_site_label
_atom_site_type_symbol
_atom_site_fract_x
_atom_site_fract_y
_atom_site_fract_z
_atom_site_U_iso_or_equiv
_atom_site_adp_type
_atom_site_occupancy
_atom_site_symmetry_multiplicity
_atom_site_calc_flag
_atom_site_refinement_flags
S1 S 0.70673(6) 0.32117(4) 0.48000(5) 0.0641(2) Uani 1 1 d .
S2 S 0.86189(5) -0.06305(4) 0.35572(4) 0.05683(18) Uani 1 1 d .
P1 P 0.79013(4) 0.08602(4) 0.36011(4) 0.04475(16) Uani 1 1 d .
N1 N 0.82081(15) 0.11951(13) 0.50415(12) 0.0482(4) Uani 1 1 d D
H1 H 0.8790(15) 0.0763(15) 0.5503(15) 0.058 Uiso 1 1 d D
N2 N 0.80492(15) 0.20046(13) 0.67200(12) 0.0491(4) Uani 1 1 d .
C1 C 0.78049(17) 0.20914(15) 0.55630(15) 0.0450(4) Uani 1 1 d .
C3 C 0.8558(2) 0.10082(18) 0.74341(16) 0.0604(5) Uani 1 1 d .
H3A H 0.9457 0.0952 0.7581 0.072 Uiso 1 1 calc R
H3B H 0.8165 0.0319 0.7054 0.072 Uiso 1 1 calc R
C4 C 0.8243(2) 0.1219(2) 0.85652(18) 0.0719(6) Uani 1 1 d .
H4A H 0.7419 0.0926 0.8514 0.086 Uiso 1 1 calc R
H4B H 0.8859 0.0872 0.9228 0.086 Uiso 1 1 calc R
C5 C 0.8277(2) 0.2484(2) 0.86696(17) 0.0664(6) Uani 1 1 d .
H5A H 0.9131 0.2752 0.8996 0.080 Uiso 1 1 calc R
H5B H 0.7787 0.2739 0.9165 0.080 Uiso 1 1 calc R
C6 C 0.7711(2) 0.29005(18) 0.74237(16) 0.0582(5) Uani 1 1 d .
H6A H 0.6808 0.2978 0.7229 0.070 Uiso 1 1 calc R
H6B H 0.8067 0.3623 0.7307 0.070 Uiso 1 1 calc R
C7 C 0.85759(19) 0.19656(17) 0.29068(16) 0.0535(5) Uani 1 1 d .
H7 H 0.8005 0.2616 0.2748 0.064 Uiso 1 1 calc R
C8 C 0.9825(2) 0.2349(2) 0.3724(2) 0.0754(6) Uani 1 1 d .
H8A H 1.0400 0.1724 0.3887 0.113 Uiso 1 1 calc R
H8B H 0.9715 0.2619 0.4442 0.113 Uiso 1 1 calc R
H8C H 1.0153 0.2948 0.3360 0.113 Uiso 1 1 calc R
C9 C 0.8723(3) 0.1563(2) 0.1738(2) 0.0820(7) Uani 1 1 d .
H9A H 0.9056 0.2168 0.1386 0.123 Uiso 1 1 calc R
H9B H 0.7921 0.1340 0.1221 0.123 Uiso 1 1 calc R
H9C H 0.9286 0.0929 0.1875 0.123 Uiso 1 1 calc R
C10 C 0.61901(19) 0.08667(18) 0.29877(18) 0.0593(5) Uani 1 1 d .
H10 H 0.5892 0.1625 0.3103 0.071 Uiso 1 1 calc R
C11 C 0.5778(2) 0.0627(3) 0.1680(2) 0.0906(8) Uani 1 1 d .
H11A H 0.6157 -0.0064 0.1534 0.136 Uiso 1 1 calc R
H11B H 0.6033 0.1239 0.1277 0.136 Uiso 1 1 calc R
H11C H 0.4882 0.0553 0.1401 0.136 Uiso 1 1 calc R
C12 C 0.5636(2) 0.0035(2) 0.3655(2) 0.0841(7) Uani 1 1 d .
H12A H 0.4757 -0.0053 0.3259 0.126 Uiso 1 1 calc R
H12B H 0.5754 0.0314 0.4434 0.126 Uiso 1 1 calc R
H12C H 0.6047 -0.0684 0.3695 0.126 Uiso 1 1 calc R

loop_
_atom_site_aniso_label
_atom_site_aniso_U_11
_atom_site_aniso_U_22
_atom_site_aniso_U_33
_atom_site_aniso_U_23
_atom_site_aniso_U_13
_atom_site_aniso_U_12
S1 0.0836(4) 0.0540(3) 0.0520(3) 0.0051(2) 0.0168(3) 0.0230(3)
S2 0.0606(3) 0.0522(3) 0.0531(3) -0.0069(2) 0.0105(2) 0.0122(2)
P1 0.0529(3) 0.0459(3) 0.0342(3) 0.00032(18) 0.0115(2) 0.0083(2)
N1 0.0619(9) 0.0471(8) 0.0342(8) 0.0032(6) 0.0124(7) 0.0136(7)
N2 0.0627(9) 0.0490(9) 0.0400(8) -0.0004(6) 0.0220(7) 0.0075(7)
C1 0.0504(10) 0.0460(10) 0.0396(9) 0.0000(7) 0.0154(8) 0.0027(8)
C3 0.0828(14) 0.0589(12) 0.0456(11) 0.0108(9) 0.0287(10) 0.0135(10)
C4 0.0949(17) 0.0827(16) 0.0449(11) 0.0083(10) 0.0314(11) 0.0039(13)
C5 0.0770(14) 0.0823(16) 0.0453(11) -0.0085(10) 0.0266(10) 0.0007(12)
C6 0.0687(13) 0.0623(12) 0.0490(11) -0.0102(9) 0.0261(10) 0.0052(10)
C7 0.0652(12) 0.0547(11) 0.0423(10) 0.0097(8) 0.0189(9) 0.0097(9)
C8 0.0763(15) 0.0825(16) 0.0691(14) 0.0138(12) 0.0247(12) -0.0099(12)
C9 0.115(2) 0.0923(17) 0.0512(12) 0.0056(12) 0.0434(13) 0.0030(15)
C10 0.0537(11) 0.0630(12) 0.0567(12) -0.0016(10) 0.0101(9) 0.0077(9)
C11 0.0704(15) 0.122(2) 0.0612(15) -0.0058(14) -0.0076(12) 0.0035(14)
C12 0.0626(13) 0.0996(19) 0.0903(18) 0.0093(15) 0.0233(13) -0.0062(14)

loop_
_atom_type_symbol
_atom_type_description
_atom_type_scat_dispersion_real
_atom_type_scat_dispersion_imag
_atom_type_scat_source
C C 0.0033 0.0016 'International Tables Vol C Tables 4.2.6.8 and 6.1.1.4'
H H 0.0000 0.0000 'International Tables Vol C Tables 4.2.6.8 and 6.1.1.4'
N N 0.0061 0.0033 'International Tables Vol C Tables 4.2.6.8 and 6.1.1.4'
P P 0.1023 0.0942 'International Tables Vol C Tables 4.2.6.8 and 6.1.1.4'
S S 0.1246 0.1234 'International Tables Vol C Tables 4.2.6.8 and 6.1.1.4'

loop_
_geom_angle_atom_site_label_1
_geom_angle_atom_site_label_2
_geom_angle_atom_site_label_3
_geom_angle
N1 P1 C7 108.13(9)
N1 P1 C10 105.65(9)
C7 P1 C10 109.95(9)
N1 P1 S2 106.31(6)
C7 P1 S2 113.73(7)
C10 P1 S2 112.58(7)
C1 N1 P1 130.38(12)
C1 N1 H1 116.4(14)
P1 N1 H1 112.7(13)
C1 N2 C3 126.13(15)
C1 N2 C6 122.20(15)
C3 N2 C6 111.44(14)
N2 C1 N1 114.95(15)
N2 C1 S1 122.62(13)
N1 C1 S1 122.44(13)
N2 C3 C4 103.52(16)
N2 C3 H3A 111.1
C4 C3 H3A 111.1
N2 C3 H3B 111.1
C4 C3 H3B 111.1
H3A C3 H3B 109.0
C5 C4 C3 103.35(18)
C5 C4 H4A 111.1
C3 C4 H4A 111.1
C5 C4 H4B 111.1
C3 C4 H4B 111.1
H4A C4 H4B 109.1
C4 C5 C6 104.44(17)
C4 C5 H5A 110.9
C6 C5 H5A 110.9
C4 C5 H5B 110.9
C6 C5 H5B 110.9
H5A C5 H5B 108.9
N2 C6 C5 103.10(17)
N2 C6 H6A 111.1
C5 C6 H6A 111.1
N2 C6 H6B 111.1
C5 C6 H6B 111.1
H6A C6 H6B 109.1
C8 C7 C9 110.35(19)
C8 C7 P1 110.40(14)
C9 C7 P1 111.55(15)
C8 C7 H7 108.1
C9 C7 H7 108.1
P1 C7 H7 108.1
C7 C8 H8A 109.5
C7 C8 H8B 109.5
H8A C8 H8B 109.5
C7 C8 H8C 109.5
H8A C8 H8C 109.5
H8B C8 H8C 109.5
C7 C9 H9A 109.5
C7 C9 H9B 109.5
H9A C9 H9B 109.5
C7 C9 H9C 109.5
H9A C9 H9C 109.5
H9B C9 H9C 109.5
C12 C10 C11 112.2(2)
C12 C10 P1 109.43(15)
C11 C10 P1 111.44(16)
C12 C10 H10 107.9
C11 C10 H10 107.9
P1 C10 H10 107.9
C10 C11 H11A 109.5
C10 C11 H11B 109.5
H11A C11 H11B 109.5
C10 C11 H11C 109.5
H11A C11 H11C 109.5
H11B C11 H11C 109.5
C10 C12 H12A 109.5
C10 C12 H12B 109.5
H12A C12 H12B 109.5
C10 C12 H12C 109.5
H12A C12 H12C 109.5
H12B C12 H12C 109.5

loop_
_geom_bond_atom_site_label_1
_geom_bond_atom_site_label_2
_geom_bond_distance
S1 C1 1.6753(18)
S2 P1 1.9421(7)
P1 N1 1.6993(15)
P1 C7 1.830(2)
P1 C10 1.832(2)
N1 C1 1.373(2)
N1 H1 0.878(9)
N2 C1 1.332(2)
N2 C3 1.464(2)
N2 C6 1.472(2)
C3 C4 1.520(3)
C3 H3A 0.9700
C3 H3B 0.9700
C4 C5 1.497(3)
C4 H4A 0.9700
C4 H4B 0.9700
C5 C6 1.514(3)
C5 H5A 0.9700
C5 H5B 0.9700
C6 H6A 0.9700
C6 H6B 0.9700
C7 C8 1.512(3)
C7 C9 1.534(3)
C7 H7 0.9800
C8 H8A 0.9600
C8 H8B 0.9600
C8 H8C 0.9600
C9 H9A 0.9600
C9 H9B 0.9600
C9 H9C 0.9600
C10 C12 1.513(3)
C10 C11 1.518(3)
C10 H10 0.9800
C11 H11A 0.9600
C11 H11B 0.9600
C11 H11C 0.9600
C12 H12A 0.9600
C12 H12B 0.9600
C12 H12C 0.9600

loop_
_geom_hbond_atom_site_label_D
_geom_hbond_atom_site_label_H
_geom_hbond_atom_site_label_A
_geom_hbond_distance_DH
_geom_hbond_distance_HA
_geom_hbond_distance_DA
_geom_hbond_angle_DHA
_geom_hbond_site_symmetry_A
N1 H1 S2 0.878(9) 2.779(15) 3.5014(17) 140.5(17) 3_756

loop_
_geom_torsion_atom_site_label_1
_geom_torsion_atom_site_label_2
_geom_torsion_atom_site_label_3
_geom_torsion_atom_site_label_4
_geom_torsion
C7 P1 N1 C1 65.0(2)
C10 P1 N1 C1 -52.71(19)
S2 P1 N1 C1 -172.54(16)
C3 N2 C1 N1 -7.6(3)
C6 N2 C1 N1 178.48(17)
C3 N2 C1 S1 172.67(17)
C6 N2 C1 S1 -1.2(3)
P1 N1 C1 N2 169.22(14)
P1 N1 C1 S1 -11.0(3)
C1 N2 C3 C4 -161.82(19)
C6 N2 C3 C4 12.6(2)
N2 C3 C4 C5 -31.0(2)
C3 C4 C5 C6 38.2(2)
C1 N2 C6 C5 -174.68(18)
C3 N2 C6 C5 10.6(2)
C4 C5 C6 N2 -30.1(2)
N1 P1 C7 C8 38.60(17)
C10 P1 C7 C8 153.48(15)
S2 P1 C7 C8 -79.23(16)
N1 P1 C7 C9 161.67(16)
C10 P1 C7 C9 -83.45(18)
S2 P1 C7 C9 43.85(18)
N1 P1 C10 C12 -57.66(17)
C7 P1 C10 C12 -174.12(15)
S2 P1 C10 C12 57.95(17)
N1 P1 C10 C11 177.61(17)
C7 P1 C10 C11 61.15(19)
S2 P1 C10 C11 -66.78(18)
